data_7123800
loop_
_publ_author_name
'Dutta, Sanjay'
'., Vikas'
'Yadav, Ashok'
'Ramamoorthy, Boomishankar'
'Bala, Anu'
'Kumar, Vijay'
'Chakraborty, Tirthankar'
'Elizabeth, Suja'
'Munshi, Parthapratim'

_publ_section_title
;
 Record-high Thermal Stability Achieved in a Novel Single-Component
 All-organic Ferroelectric Crystal Exhibiting Polymorphism
;
_journal_name_full 'Chemical Communications'
_journal_paper_doi 10.1039/C9CC04434E
_journal_year 2019
_chemical_formula_moiety 'C22 H16 N2'
_chemical_formula_sum 'C22 H16 N2'
_chemical_formula_weight 308.37
_chemical_melting_point 563
_chemical_name_common 2-(p-tolyll)-1H-phenanthro[9,10-d]imidazole
_chemical_name_systematic 2-(p-tolyll)-1H-phenanthro[9,10-d]imidazole
_space_group_crystal_system tetragonal
_space_group_IT_number 76
_space_group_name_Hall 'P 4w'
_space_group_name_H-M_alt 'P 41'
_symmetry_space_group_name_Hall 'P 4w'
_symmetry_space_group_name_H-M 'P 41'
_atom_sites_solution_hydrogens difmap
_audit_creation_method SHELXL-2014/7
_audit_update_record
;
2019-02-06 deposited with the CCDC.    2019-07-09 downloaded from the CCDC.
;
_cell_angle_alpha 90
_cell_angle_beta 90
_cell_angle_gamma 90
_cell_formula_units_Z 8
_cell_length_a 14.3222(6)
_cell_length_b 14.3222(6)
_cell_length_c 15.7591(7)
_cell_measurement_reflns_used 6754
_cell_measurement_temperature 296(2)
_cell_measurement_theta_max 25.89
_cell_measurement_theta_min 2.39
_cell_volume 3232.6(2)
_computing_cell_refinement 'Bruker SAINT'
_computing_data_collection 'Bruker APEX2'
_computing_data_reduction 'Bruker SAINT'
_computing_molecular_graphics 'Bruker SHELXTL'
_computing_publication_material 'Bruker SHELXTL'
_computing_structure_refinement 'SHELXL-2014 (Sheldrick 2014)'
_computing_structure_solution 'SHELXS-97 (Sheldrick 2008)'
_diffrn_ambient_temperature 296(2)
_diffrn_measured_fraction_theta_full 0.997
_diffrn_measured_fraction_theta_max 0.997
_diffrn_measurement_device_type 'Bruker APEX-II CCD'
_diffrn_measurement_method '\f and \w scans'
_diffrn_radiation_type MoK\a
_diffrn_radiation_wavelength 0.71073
_diffrn_reflns_av_R_equivalents 0.0390
_diffrn_reflns_av_unetI/netI 0.0438
_diffrn_reflns_Laue_measured_fraction_full 0.997
_diffrn_reflns_Laue_measured_fraction_max 0.997
_diffrn_reflns_limit_h_max 17
_diffrn_reflns_limit_h_min -17
_diffrn_reflns_limit_k_max 16
_diffrn_reflns_limit_k_min -17
_diffrn_reflns_limit_l_max 19
_diffrn_reflns_limit_l_min -19
_diffrn_reflns_number 21337
_diffrn_reflns_point_group_measured_fraction_full 0.996
_diffrn_reflns_point_group_measured_fraction_max 0.995
_diffrn_reflns_theta_full 25.242
_diffrn_reflns_theta_max 26.381
_diffrn_reflns_theta_min 2.391
_diffrn_source Xray
_exptl_absorpt_coefficient_mu 0.075
_exptl_absorpt_correction_T_max 0.9585
_exptl_absorpt_correction_T_min 0.8156
_exptl_absorpt_correction_type multi-scan
_exptl_absorpt_process_details SADABS
_exptl_crystal_colour colourless
_exptl_crystal_density_diffrn 1.267
_exptl_crystal_description Prismatiic
_exptl_crystal_F_000 1296
_exptl_crystal_size_max 0.270
_exptl_crystal_size_mid 0.110
_exptl_crystal_size_min 0.090
_refine_diff_density_max 0.123
_refine_diff_density_min -0.132
_refine_diff_density_rms 0.028
_refine_ls_abs_structure_details
;
 Flack x determined using 1984 quotients [(I+)-(I-)]/[(I+)+(I-)]
 (Parsons, Flack and Wagner, Acta Cryst. B69 (2013) 249-259).
;
_refine_ls_extinction_method none
_refine_ls_goodness_of_fit_ref 1.046
_refine_ls_hydrogen_treatment refall
_refine_ls_matrix_type full
_refine_ls_number_parameters 561
_refine_ls_number_reflns 6589
_refine_ls_number_restraints 1
_refine_ls_restrained_S_all 1.046
_refine_ls_R_factor_all 0.0633
_refine_ls_R_factor_gt 0.0406
_refine_ls_shift/su_max 0.000
_refine_ls_shift/su_mean 0.000
_refine_ls_structure_factor_coef Fsqd
_refine_ls_weighting_details 'w=1/[\s^2^(Fo^2^)+(0.0459P)^2^+0.1314P] where P=(Fo^2^+2Fc^2^)/3'
_refine_ls_weighting_scheme calc
_refine_ls_wR_factor_gt 0.0853
_refine_ls_wR_factor_ref 0.0982
_reflns_Friedel_coverage 0.923
_reflns_Friedel_fraction_full 0.994
_reflns_Friedel_fraction_max 0.993
_reflns_number_gt 5118
_reflns_number_total 6589
_reflns_threshold_expression 'I > 2\s(I)'
_cod_data_source_file c9cc04434e2.cif
_cod_data_source_block 1P_298K
_cod_depositor_comments
;
The following automatic conversions were performed:

'_exptl_absorpt_correction_type' value 'Multi-Scan' changed to
'multi-scan' according to
/home/data/users/saulius/crontab/automatic-downloads/rss-feeds/RSC/lib/dictionaries/cif_core.dic
dictionary named 'cif_core.dic' version 2.4.2 from 2011-04-26.

Automatic conversion script
Id: cif_fix_values 4973 2017-02-22 13:04:09Z antanas 
;
_cod_original_cell_volume 3232.6(3)
_cod_database_code 7123800
_shelx_shelxl_version_number 2014/7
_shelx_space_group_comment
;
The symmetry employed for this shelxl refinement is uniquely defined
by the following loop, which should always be used as a source of
symmetry information in preference to the above space-group names.
They are only intended as comments.
;
_shelx_estimated_absorpt_t_min 0.997
_shelx_estimated_absorpt_t_max 0.999

loop_
_space_group_symop_operation_xyz
'x, y, z'
'-x, -y, z+1/2'
'-y, x, z+1/4'
'y, -x, z+3/4'

loop_
_atom_site_label
_atom_site_type_symbol
_atom_site_fract_x
_atom_site_fract_y
_atom_site_fract_z
_atom_site_U_iso_or_equiv
_atom_site_adp_type
_atom_site_occupancy
_atom_site_site_symmetry_order
_atom_site_calc_flag
N1B N 0.35734(16) 0.11212(16) 0.50188(14) 0.0400(5) Uani 1 1 d
N2B N 0.37773(16) 0.03789(17) 0.37884(15) 0.0395(5) Uani 1 1 d
N1A N 0.50135(16) 0.12698(16) 0.63612(15) 0.0389(5) Uani 1 1 d
N2A N 0.57600(15) 0.10718(16) 0.75898(14) 0.0395(5) Uani 1 1 d
C2A C 0.49258(18) 0.11291(17) 0.72143(17) 0.0365(6) Uani 1 1 d
C15A C 0.64355(19) 0.1440(2) 0.53963(18) 0.0397(6) Uani 1 1 d
C9A C 0.79090(18) 0.13120(19) 0.62401(18) 0.0405(6) Uani 1 1 d
C3B C 0.37730(18) 0.13202(19) 0.36054(18) 0.0391(6) Uani 1 1 d
C16A C 0.40288(19) 0.10653(19) 0.76535(18) 0.0388(6) Uani 1 1 d
C16B C 0.36033(19) -0.06065(19) 0.50819(18) 0.0405(6) Uani 1 1 d
C2B C 0.36545(18) 0.02913(19) 0.46417(17) 0.0384(6) Uani 1 1 d
C8A C 0.8894(2) 0.1319(2) 0.6300(2) 0.0538(8) Uani 1 1 d
C10B C 0.3765(2) 0.3272(2) 0.3670(2) 0.0481(7) Uani 1 1 d
C1A C 0.59571(18) 0.13012(19) 0.61797(18) 0.0378(6) Uani 1 1 d
C14A C 0.5979(2) 0.1590(2) 0.4622(2) 0.0516(8) Uani 1 1 d
C15B C 0.36171(18) 0.27645(19) 0.44268(18) 0.0420(7) Uani 1 1 d
C10A C 0.7428(2) 0.14405(19) 0.54350(19) 0.0420(7) Uani 1 1 d
C5A C 0.7876(2) 0.1138(2) 0.7778(2) 0.0475(7) Uani 1 1 d
C4A C 0.74016(18) 0.11991(18) 0.70033(18) 0.0387(6) Uani 1 1 d
C1B C 0.36369(18) 0.17627(19) 0.43676(18) 0.0395(6) Uani 1 1 d
C3A C 0.64028(18) 0.11867(18) 0.69419(17) 0.0373(6) Uani 1 1 d
C17A C 0.3199(2) 0.1337(2) 0.7270(2) 0.0470(7) Uani 1 1 d
C4B C 0.39143(19) 0.1797(2) 0.28187(18) 0.0426(7) Uani 1 1 d
C9B C 0.3914(2) 0.2790(2) 0.2858(2) 0.0481(7) Uani 1 1 d
C5B C 0.4055(2) 0.1342(2) 0.2046(2) 0.0532(8) Uani 1 1 d
C20A C 0.3135(2) 0.0637(2) 0.8890(2) 0.0586(9) Uani 1 1 d
C21A C 0.3979(2) 0.0722(2) 0.8479(2) 0.0532(8) Uani 1 1 d
C17B C 0.3336(2) -0.0634(2) 0.59284(19) 0.0526(8) Uani 1 1 d
C8B C 0.4055(3) 0.3271(3) 0.2090(2) 0.0618(9) Uani 1 1 d
C21B C 0.3803(2) -0.1454(2) 0.4681(2) 0.0469(7) Uani 1 1 d
C20B C 0.3730(2) -0.2285(2) 0.5126(2) 0.0532(8) Uani 1 1 d
C19A C 0.2304(2) 0.0886(2) 0.8502(2) 0.0539(8) Uani 1 1 d
C11B C 0.3757(3) 0.4256(2) 0.3732(3) 0.0643(10) Uani 1 1 d
C13A C 0.6473(3) 0.1742(3) 0.3892(2) 0.0603(9) Uani 1 1 d
C7A C 0.9337(2) 0.1246(3) 0.7063(3) 0.0613(9) Uani 1 1 d
C14B C 0.3458(2) 0.3234(2) 0.5192(2) 0.0510(8) Uani 1 1 d
C11A C 0.7906(2) 0.1604(2) 0.4666(2) 0.0518(8) Uani 1 1 d
C12A C 0.7444(3) 0.1750(3) 0.3919(2) 0.0611(9) Uani 1 1 d
C18A C 0.2355(2) 0.1247(2) 0.7689(2) 0.0523(8) Uani 1 1 d
C22A C 0.1379(3) 0.0765(4) 0.8953(4) 0.0803(13) Uani 1 1 d
C12B C 0.3603(3) 0.4695(3) 0.4487(3) 0.0682(10) Uani 1 1 d
C6A C 0.8830(2) 0.1166(2) 0.7809(2) 0.0550(8) Uani 1 1 d
C6B C 0.4191(3) 0.1843(3) 0.1311(2) 0.0649(10) Uani 1 1 d
C7B C 0.4187(3) 0.2806(3) 0.1338(3) 0.0682(10) Uani 1 1 d
C18B C 0.3274(3) -0.1466(3) 0.6359(2) 0.0590(9) Uani 1 1 d
C13B C 0.3447(3) 0.4186(2) 0.5224(2) 0.0606(9) Uani 1 1 d
C22B C 0.3360(4) -0.3216(3) 0.6437(4) 0.0792(13) Uani 1 1 d
C19B C 0.3460(2) -0.2314(2) 0.5969(2) 0.0542(8) Uani 1 1 d
H14A H 0.526(2) 0.162(2) 0.459(2) 0.067(10) Uiso 1 1 d
H12A H 0.779(2) 0.192(2) 0.342(2) 0.055(8) Uiso 1 1 d
H7A H 1.003(3) 0.125(2) 0.709(2) 0.067(10) Uiso 1 1 d
H11A H 0.859(3) 0.167(2) 0.465(2) 0.073(11) Uiso 1 1 d
H6A H 0.915(3) 0.112(2) 0.839(2) 0.071(10) Uiso 1 1 d
H8A H 0.926(2) 0.141(2) 0.575(2) 0.064(10) Uiso 1 1 d
H13A H 0.613(2) 0.193(2) 0.335(2) 0.075(11) Uiso 1 1 d
H20A H 0.313(2) 0.038(2) 0.948(2) 0.060(9) Uiso 1 1 d
H21A H 0.459(2) 0.051(2) 0.8759(18) 0.057(9) Uiso 1 1 d
H18A H 0.179(2) 0.145(2) 0.7418(19) 0.054(9) Uiso 1 1 d
H17A H 0.319(2) 0.159(2) 0.6687(19) 0.048(8) Uiso 1 1 d
H18B H 0.308(3) -0.147(3) 0.700(3) 0.089(12) Uiso 1 1 d
H21B H 0.396(2) -0.145(2) 0.407(2) 0.051(9) Uiso 1 1 d
H5B H 0.406(2) 0.065(2) 0.200(2) 0.065(10) Uiso 1 1 d
H6B H 0.436(3) 0.152(3) 0.075(3) 0.078(11) Uiso 1 1 d
H17B H 0.321(2) -0.006(3) 0.621(2) 0.072(11) Uiso 1 1 d
H20B H 0.384(2) -0.289(3) 0.482(2) 0.077(11) Uiso 1 1 d
H7B H 0.432(3) 0.318(3) 0.081(3) 0.084(12) Uiso 1 1 d
H8B H 0.410(2) 0.396(3) 0.208(2) 0.075(11) Uiso 1 1 d
H13B H 0.334(3) 0.454(3) 0.575(3) 0.081(12) Uiso 1 1 d
H5A H 0.751(2) 0.113(2) 0.829(2) 0.059(9) Uiso 1 1 d
H22D H 0.293(4) -0.368(5) 0.612(4) 0.17(3) Uiso 1 1 d
H2NB H 0.386(2) -0.010(2) 0.339(2) 0.067(11) Uiso 1 1 d
H14B H 0.338(2) 0.285(2) 0.569(2) 0.070(11) Uiso 1 1 d
H11B H 0.389(2) 0.462(3) 0.324(3) 0.079(12) Uiso 1 1 d
H12B H 0.359(2) 0.540(3) 0.456(3) 0.085(12) Uiso 1 1 d
H1NA H 0.455(2) 0.129(2) 0.594(2) 0.057(9) Uiso 1 1 d
H22A H 0.149(3) 0.061(3) 0.952(4) 0.119(19) Uiso 1 1 d
H22E H 0.306(4) -0.312(4) 0.695(4) 0.14(2) Uiso 1 1 d
H22B H 0.094(5) 0.123(4) 0.885(4) 0.16(2) Uiso 1 1 d
H22F H 0.385(4) -0.350(4) 0.648(4) 0.14(3) Uiso 1 1 d
H22C H 0.102(4) 0.024(5) 0.867(4) 0.18(3) Uiso 1 1 d

loop_
_atom_site_aniso_label
_atom_site_aniso_U_11
_atom_site_aniso_U_22
_atom_site_aniso_U_33
_atom_site_aniso_U_23
_atom_site_aniso_U_13
_atom_site_aniso_U_12
N1B 0.0412(13) 0.0415(13) 0.0373(12) -0.0026(11) -0.0017(10) 0.0015(10)
N2B 0.0409(13) 0.0401(14) 0.0375(13) -0.0020(11) 0.0001(10) 0.0009(10)
N1A 0.0355(13) 0.0453(14) 0.0360(13) 0.0021(10) 0.0000(11) -0.0006(10)
N2A 0.0385(13) 0.0432(13) 0.0367(12) 0.0041(10) 0.0000(11) -0.0016(10)
C2A 0.0388(15) 0.0349(14) 0.0358(14) 0.0021(12) 0.0002(12) 0.0002(11)
C15A 0.0400(15) 0.0412(15) 0.0380(15) -0.0015(12) 0.0026(12) -0.0009(12)
C9A 0.0360(15) 0.0374(15) 0.0480(17) -0.0011(13) 0.0023(13) -0.0007(11)
C3B 0.0333(14) 0.0411(16) 0.0429(15) 0.0008(13) -0.0034(12) 0.0021(11)
C16A 0.0382(15) 0.0394(15) 0.0388(15) -0.0012(12) 0.0027(12) -0.0009(11)
C16B 0.0403(15) 0.0437(16) 0.0373(15) -0.0010(13) -0.0003(12) -0.0034(12)
C2B 0.0352(14) 0.0432(16) 0.0370(15) -0.0031(13) -0.0011(12) -0.0013(11)
C8A 0.0385(17) 0.063(2) 0.060(2) -0.0001(17) 0.0035(16) -0.0038(14)
C10B 0.0415(16) 0.0437(17) 0.0591(19) 0.0021(15) -0.0095(14) -0.0003(12)
C1A 0.0337(14) 0.0392(15) 0.0406(15) 0.0016(12) 0.0004(12) -0.0004(11)
C14A 0.0466(18) 0.065(2) 0.0430(17) 0.0046(15) -0.0018(15) 0.0000(15)
C15B 0.0357(14) 0.0402(15) 0.0502(17) -0.0021(14) -0.0069(13) 0.0026(11)
C10A 0.0411(16) 0.0382(15) 0.0468(17) -0.0027(13) 0.0066(13) -0.0023(12)
C5A 0.0385(17) 0.0541(18) 0.0497(19) 0.0078(15) -0.0031(14) -0.0047(13)
C4A 0.0365(14) 0.0341(14) 0.0455(16) 0.0030(12) -0.0017(13) -0.0019(11)
C1B 0.0352(14) 0.0414(15) 0.0419(16) -0.0024(13) -0.0041(12) 0.0019(11)
C3A 0.0367(14) 0.0365(14) 0.0386(16) 0.0025(12) 0.0018(12) -0.0011(11)
C17A 0.0451(18) 0.0528(18) 0.0432(18) 0.0006(14) 0.0006(14) 0.0059(14)
C4B 0.0382(15) 0.0488(17) 0.0408(16) 0.0049(14) -0.0031(12) 0.0030(12)
C9B 0.0402(16) 0.0486(18) 0.0555(19) 0.0072(15) -0.0047(14) 0.0004(13)
C5B 0.057(2) 0.060(2) 0.0429(17) 0.0019(16) 0.0021(15) 0.0041(16)
C20A 0.0497(19) 0.072(2) 0.054(2) 0.0209(17) 0.0091(16) 0.0053(16)
C21A 0.0422(18) 0.068(2) 0.0500(19) 0.0118(16) 0.0054(14) 0.0042(15)
C17B 0.063(2) 0.054(2) 0.0401(17) -0.0056(15) 0.0035(15) -0.0063(15)
C8B 0.066(2) 0.059(2) 0.061(2) 0.0186(19) -0.0011(18) -0.0011(17)
C21B 0.0540(18) 0.0464(18) 0.0402(17) -0.0012(14) 0.0011(15) -0.0006(13)
C20B 0.063(2) 0.0438(18) 0.053(2) 0.0018(15) -0.0037(16) -0.0035(15)
C19A 0.0446(18) 0.0529(18) 0.064(2) 0.0042(16) 0.0117(15) 0.0017(14)
C11B 0.072(2) 0.0441(19) 0.077(3) 0.0073(19) -0.010(2) -0.0005(16)
C13A 0.061(2) 0.081(3) 0.0392(17) 0.0067(17) 0.0036(16) 0.0024(17)
C7A 0.0387(18) 0.073(2) 0.072(2) 0.0041(19) -0.0035(18) -0.0026(15)
C14B 0.0509(19) 0.0474(19) 0.055(2) -0.0082(16) -0.0100(16) 0.0041(14)
C11A 0.0451(18) 0.059(2) 0.0516(19) -0.0024(15) 0.0097(16) -0.0054(15)
C12A 0.061(2) 0.081(3) 0.0416(19) 0.0037(17) 0.0148(17) -0.0070(18)
C18A 0.0370(17) 0.064(2) 0.056(2) -0.0010(17) -0.0011(15) 0.0053(14)
C22A 0.050(2) 0.095(3) 0.097(4) 0.025(3) 0.025(2) 0.009(2)
C12B 0.079(2) 0.0404(19) 0.085(3) -0.009(2) -0.015(2) 0.0036(17)
C6A 0.0465(19) 0.062(2) 0.056(2) 0.0092(17) -0.0096(16) -0.0050(15)
C6B 0.069(2) 0.080(3) 0.046(2) 0.0078(19) 0.0070(17) 0.0072(19)
C7B 0.073(3) 0.078(3) 0.053(2) 0.022(2) 0.0067(18) 0.0017(19)
C18B 0.067(2) 0.067(2) 0.0431(19) 0.0087(17) 0.0008(16) -0.0120(17)
C13B 0.067(2) 0.049(2) 0.066(2) -0.0146(18) -0.0138(18) 0.0052(16)
C22B 0.093(4) 0.067(3) 0.077(3) 0.030(2) -0.001(3) -0.008(3)
C19B 0.0569(19) 0.056(2) 0.0496(19) 0.0120(15) -0.0060(15) -0.0111(15)

loop_
_atom_type_symbol
_atom_type_description
_atom_type_scat_dispersion_real
_atom_type_scat_dispersion_imag
_atom_type_scat_source
C C 0.0033 0.0016 'International Tables Vol C Tables 4.2.6.8 and 6.1.1.4'
H H 0.0000 0.0000 'International Tables Vol C Tables 4.2.6.8 and 6.1.1.4'
N N 0.0061 0.0033 'International Tables Vol C Tables 4.2.6.8 and 6.1.1.4'

loop_
_geom_angle_atom_site_label_1
_geom_angle_atom_site_label_2
_geom_angle_atom_site_label_3
_geom_angle
C2B N1B C1B 104.8(2)
C2B N2B C3B 107.2(2)
C2B N2B H2NB 128(2)
C3B N2B H2NB 125(2)
C2A N1A C1A 107.4(2)
C2A N1A H1NA 129.3(19)
C1A N1A H1NA 123.1(19)
C2A N2A C3A 105.1(2)
N2A C2A N1A 111.3(2)
N2A C2A C16A 124.9(2)
N1A C2A C16A 123.8(2)
C14A C15A C10A 120.3(3)
C14A C15A C1A 123.4(2)
C10A C15A C1A 116.3(3)
C8A C9A C4A 117.2(3)
C8A C9A C10A 122.0(3)
C4A C9A C10A 120.8(2)
C1B C3B N2B 105.6(2)
C1B C3B C4B 124.0(2)
N2B C3B C4B 130.4(3)
C17A C16A C21A 117.5(3)
C17A C16A C2A 121.9(3)
C21A C16A C2A 120.6(3)
C17B C16B C21B 117.8(3)
C17B C16B C2B 119.6(3)
C21B C16B C2B 122.6(3)
N1B C2B N2B 111.7(2)
N1B C2B C16B 124.6(2)
N2B C2B C16B 123.8(2)
C7A C8A C9A 121.5(3)
C7A C8A H8A 121.3(19)
C9A C8A H8A 117.1(19)
C11B C10B C15B 117.0(3)
C11B C10B C9B 122.0(3)
C15B C10B C9B 121.1(2)
C3A C1A N1A 105.7(2)
C3A C1A C15A 123.5(2)
N1A C1A C15A 130.8(2)
C13A C14A C15A 121.0(3)
C13A C14A H14A 118(2)
C15A C14A H14A 121(2)
C14B C15B C10B 120.3(3)
C14B C15B C1B 122.6(3)
C10B C15B C1B 117.1(3)
C11A C10A C15A 116.6(3)
C11A C10A C9A 122.7(3)
C15A C10A C9A 120.7(2)
C6A C5A C4A 120.9(3)
C6A C5A H5A 121.1(19)
C4A C5A H5A 117.7(19)
C5A C4A C9A 120.0(2)
C5A C4A C3A 122.8(3)
C9A C4A C3A 117.2(2)
C3B C1B N1B 110.7(2)
C3B C1B C15B 121.4(3)
N1B C1B C15B 127.9(3)
C1A C3A N2A 110.5(2)
C1A C3A C4A 121.5(2)
N2A C3A C4A 128.0(2)
C18A C17A C16A 120.9(3)
C18A C17A H17A 118.1(17)
C16A C17A H17A 121.0(17)
C5B C4B C9B 120.3(3)
C5B C4B C3B 123.7(3)
C9B C4B C3B 116.1(3)
C8B C9B C4B 116.9(3)
C8B C9B C10B 122.7(3)
C4B C9B C10B 120.4(3)
C6B C5B C4B 120.7(3)
C6B C5B H5B 117(2)
C4B C5B H5B 122(2)
C21A C20A C19A 121.6(3)
C21A C20A H20A 118.1(19)
C19A C20A H20A 120.3(19)
C20A C21A C16A 121.0(3)
C20A C21A H21A 121.4(17)
C16A C21A H21A 117.5(17)
C18B C17B C16B 121.1(3)
C18B C17B H17B 121(2)
C16B C17B H17B 118(2)
C7B C8B C9B 121.7(3)
C7B C8B H8B 117(2)
C9B C8B H8B 121(2)
C20B C21B C16B 120.1(3)
C20B C21B H21B 121.0(18)
C16B C21B H21B 118.8(18)
C19B C20B C21B 122.2(3)
C19B C20B H20B 119(2)
C21B C20B H20B 119(2)
C18A C19A C20A 117.4(3)
C18A C19A C22A 121.6(4)
C20A C19A C22A 121.0(4)
C12B C11B C10B 121.5(4)
C12B C11B H11B 119(2)
C10B C11B H11B 119(2)
C14A C13A C12A 119.6(3)
C14A C13A H13A 119.8(19)
C12A C13A H13A 120.2(19)
C8A C7A C6A 120.7(3)
C8A C7A H7A 120(2)
C6A C7A H7A 119(2)
C13B C14B C15B 121.0(3)
C13B C14B H14B 123(2)
C15B C14B H14B 116(2)
C12A C11A C10A 122.1(3)
C12A C11A H11A 116(2)
C10A C11A H11A 121(2)
C11A C12A C13A 120.5(3)
C11A C12A H12A 119.3(19)
C13A C12A H12A 119.9(19)
C19A C18A C17A 121.5(3)
C19A C18A H18A 118.6(18)
C17A C18A H18A 119.9(18)
C19A C22A H22A 109(3)
C19A C22A H22B 116(4)
H22A C22A H22B 117(5)
C19A C22A H22C 109(4)
H22A C22A H22C 110(5)
H22B C22A H22C 97(5)
C11B C12B C13B 120.9(3)
C11B C12B H12B 124(2)
C13B C12B H12B 115(2)
C5A C6A C7A 119.7(3)
C5A C6A H6A 119(2)
C7A C6A H6A 122(2)
C5B C6B C7B 119.7(4)
C5B C6B H6B 121(2)
C7B C6B H6B 119(2)
C8B C7B C6B 120.7(3)
C8B C7B H7B 118(2)
C6B C7B H7B 121(2)
C17B C18B C19B 121.9(3)
C17B C18B H18B 120(2)
C19B C18B H18B 118(2)
C14B C13B C12B 119.4(3)
C14B C13B H13B 123(2)
C12B C13B H13B 117(2)
C19B C22B H22D 112(3)
C19B C22B H22E 110(3)
H22D C22B H22E 104(5)
C19B C22B H22F 113(4)
H22D C22B H22F 103(5)
H22E C22B H22F 114(5)
C20B C19B C18B 116.9(3)
C20B C19B C22B 121.7(4)
C18B C19B C22B 121.4(4)

loop_
_geom_bond_atom_site_label_1
_geom_bond_atom_site_label_2
_geom_bond_distance
N1B C2B 1.334(4)
N1B C1B 1.380(4)
N2B C2B 1.362(4)
N2B C3B 1.379(4)
N2B H2NB 0.94(4)
N1A C2A 1.365(4)
N1A C1A 1.382(3)
N1A H1NA 0.94(3)
N2A C2A 1.336(3)
N2A C3A 1.385(3)
C2A C16A 1.462(4)
C15A C14A 1.401(4)
C15A C10A 1.423(4)
C15A C1A 1.426(4)
C9A C8A 1.414(4)
C9A C4A 1.414(4)
C9A C10A 1.455(4)
C3B C1B 1.372(4)
C3B C4B 1.430(4)
C16A C17A 1.389(4)
C16A C21A 1.392(4)
C16B C17B 1.388(4)
C16B C21B 1.397(4)
C16B C2B 1.463(4)
C8A C7A 1.364(5)
C8A H8A 1.01(4)
C10B C11B 1.412(4)
C10B C15B 1.413(4)
C10B C9B 1.469(4)
C1A C3A 1.370(4)
C14A C13A 1.368(4)
C14A H14A 1.03(3)
C15B C14B 1.399(4)
C15B C1B 1.438(4)
C10A C11A 1.412(4)
C5A C6A 1.367(4)
C5A C4A 1.400(4)
C5A H5A 0.96(3)
C4A C3A 1.434(4)
C17A C18A 1.385(4)
C17A H17A 0.98(3)
C4B C5B 1.396(4)
C4B C9B 1.424(4)
C9B C8B 1.406(4)
C5B C6B 1.376(5)
C5B H5B 0.99(3)
C20A C21A 1.376(4)
C20A C19A 1.384(5)
C20A H20A 0.99(3)
C21A H21A 1.03(3)
C17B C18B 1.374(5)
C17B H17B 0.95(4)
C8B C7B 1.372(5)
C8B H8B 0.99(4)
C21B C20B 1.386(4)
C21B H21B 1.00(3)
C20B C19B 1.383(4)
C20B H20B 1.00(4)
C19A C18A 1.383(5)
C19A C22A 1.514(5)
C11B C12B 1.365(6)
C11B H11B 0.95(4)
C13A C12A 1.392(5)
C13A H13A 1.03(4)
C7A C6A 1.386(5)
C7A H7A 0.99(4)
C14B C13B 1.364(5)
C14B H14B 0.96(4)
C11A C12A 1.366(5)
C11A H11A 0.99(4)
C12A H12A 0.96(3)
C18A H18A 0.96(3)
C22A H22A 0.94(6)
C22A H22B 0.94(6)
C22A H22C 1.02(6)
C12B C13B 1.389(6)
C12B H12B 1.02(4)
C6A H6A 1.02(4)
C6B C7B 1.380(5)
C6B H6B 1.03(4)
C7B H7B 1.01(4)
C18B C19B 1.387(5)
C18B H18B 1.05(4)
C13B H13B 0.98(4)
C22B C19B 1.495(5)
C22B H22D 1.03(7)
C22B H22E 0.94(6)
C22B H22F 0.82(6)

loop_
_geom_torsion_atom_site_label_1
_geom_torsion_atom_site_label_2
_geom_torsion_atom_site_label_3
_geom_torsion_atom_site_label_4
_geom_torsion
C3A N2A C2A N1A 0.3(3)
C3A N2A C2A C16A -178.8(2)
C1A N1A C2A N2A 0.2(3)
C1A N1A C2A C16A 179.3(2)
C2B N2B C3B C1B -0.6(3)
C2B N2B C3B C4B 176.9(3)
N2A C2A C16A C17A 165.1(3)
N1A C2A C16A C17A -13.9(4)
N2A C2A C16A C21A -15.1(4)
N1A C2A C16A C21A 165.9(3)
C1B N1B C2B N2B 0.8(3)
C1B N1B C2B C16B -178.3(2)
C3B N2B C2B N1B -0.1(3)
C3B N2B C2B C16B 178.9(2)
C17B C16B C2B N1B 8.7(4)
C21B C16B C2B N1B -172.1(3)
C17B C16B C2B N2B -170.2(3)
C21B C16B C2B N2B 9.0(4)
C4A C9A C8A C7A -1.7(4)
C10A C9A C8A C7A 176.6(3)
C2A N1A C1A C3A -0.6(3)
C2A N1A C1A C15A -179.3(3)
C14A C15A C1A C3A -177.6(3)
C10A C15A C1A C3A 1.0(4)
C14A C15A C1A N1A 0.8(5)
C10A C15A C1A N1A 179.5(3)
C10A C15A C14A C13A -0.2(5)
C1A C15A C14A C13A 178.4(3)
C11B C10B C15B C14B 0.9(4)
C9B C10B C15B C14B -178.7(3)
C11B C10B C15B C1B -179.2(3)
C9B C10B C15B C1B 1.2(4)
C14A C15A C10A C11A 0.4(4)
C1A C15A C10A C11A -178.3(3)
C14A C15A C10A C9A 178.2(3)
C1A C15A C10A C9A -0.5(4)
C8A C9A C10A C11A -1.6(4)
C4A C9A C10A C11A 176.6(3)
C8A C9A C10A C15A -179.3(3)
C4A C9A C10A C15A -1.0(4)
C6A C5A C4A C9A -1.4(4)
C6A C5A C4A C3A -179.1(3)
C8A C9A C4A C5A 2.5(4)
C10A C9A C4A C5A -175.8(3)
C8A C9A C4A C3A -179.7(3)
C10A C9A C4A C3A 2.0(4)
N2B C3B C1B N1B 1.1(3)
C4B C3B C1B N1B -176.6(2)
N2B C3B C1B C15B 178.4(2)
C4B C3B C1B C15B 0.7(4)
C2B N1B C1B C3B -1.1(3)
C2B N1B C1B C15B -178.2(2)
C14B C15B C1B C3B 178.5(3)
C10B C15B C1B C3B -1.4(4)
C14B C15B C1B N1B -4.8(4)
C10B C15B C1B N1B 175.4(3)
N1A C1A C3A N2A 0.9(3)
C15A C1A C3A N2A 179.6(3)
N1A C1A C3A C4A -178.8(2)
C15A C1A C3A C4A 0.0(4)
C2A N2A C3A C1A -0.7(3)
C2A N2A C3A C4A 178.9(3)
C5A C4A C3A C1A 176.2(3)
C9A C4A C3A C1A -1.5(4)
C5A C4A C3A N2A -3.4(4)
C9A C4A C3A N2A 178.9(2)
C21A C16A C17A C18A -1.5(4)
C2A C16A C17A C18A 178.2(3)
C1B C3B C4B C5B 179.8(3)
N2B C3B C4B C5B 2.7(5)
C1B C3B C4B C9B 0.3(4)
N2B C3B C4B C9B -176.7(3)
C5B C4B C9B C8B 0.3(4)
C3B C4B C9B C8B 179.8(3)
C5B C4B C9B C10B 180.0(3)
C3B C4B C9B C10B -0.5(4)
C11B C10B C9B C8B -0.1(5)
C15B C10B C9B C8B 179.4(3)
C11B C10B C9B C4B -179.8(3)
C15B C10B C9B C4B -0.3(4)
C9B C4B C5B C6B -0.3(5)
C3B C4B C5B C6B -179.7(3)
C19A C20A C21A C16A 0.1(5)
C17A C16A C21A C20A 1.4(5)
C2A C16A C21A C20A -178.3(3)
C21B C16B C17B C18B 0.3(5)
C2B C16B C17B C18B 179.5(3)
C4B C9B C8B C7B 0.1(5)
C10B C9B C8B C7B -179.7(3)
C17B C16B C21B C20B 0.1(4)
C2B C16B C21B C20B -179.1(3)
C16B C21B C20B C19B 0.1(5)
C21A C20A C19A C18A -1.6(5)
C21A C20A C19A C22A 178.4(4)
C15B C10B C11B C12B -0.7(5)
C9B C10B C11B C12B 178.9(3)
C15A C14A C13A C12A -0.1(5)
C9A C8A C7A C6A -0.3(5)
C10B C15B C14B C13B -0.3(4)
C1B C15B C14B C13B 179.8(3)
C15A C10A C11A C12A -0.3(4)
C9A C10A C11A C12A -178.1(3)
C10A C11A C12A C13A 0.0(5)
C14A C13A C12A C11A 0.2(6)
C20A C19A C18A C17A 1.5(5)
C22A C19A C18A C17A -178.5(4)
C16A C17A C18A C19A 0.1(5)
C10B C11B C12B C13B -0.1(6)
C4A C5A C6A C7A -0.7(5)
C8A C7A C6A C5A 1.5(5)
C4B C5B C6B C7B -0.1(6)
C9B C8B C7B C6B -0.4(6)
C5B C6B C7B C8B 0.4(6)
C16B C17B C18B C19B -1.1(5)
C15B C14B C13B C12B -0.5(5)
C11B C12B C13B C14B 0.7(6)
C21B C20B C19B C18B -0.8(5)
C21B C20B C19B C22B 178.5(4)
C17B C18B C19B C20B 1.3(5)
C17B C18B C19B C22B -178.0(4)
